data_7035169
loop_
_publ_author_name
'McNeill, Samantha M.'
'Preston, Dan'
'Lewis, James E. M.'
'Robert, Anja'
'Knerr-Rupp, Katrin'
'Graham, Danyon O.'
'Wright, James R.'
'Giles, Gregory I.'
'Crowley, James D.'

_publ_section_title
;
 Biologically active [Pd2L4](4+) quadruply-stranded helicates: stability
 and cytotoxicity.
;
_journal_issue 24
_journal_name_full 'Dalton transactions (Cambridge, England : 2003)'
_journal_page_first 11129
_journal_page_last 11136
_journal_paper_doi 10.1039/c5dt01259g
_journal_volume 44
_journal_year 2015
_chemical_formula_sum 'C50 H56 Br4 N10 Pd2'
_chemical_formula_weight 1329.48
_chemical_name_systematic
;
 ?
;
_space_group_crystal_system triclinic
_space_group_IT_number 2
_space_group_name_Hall '-P 1'
_space_group_name_H-M_alt 'P -1'
_symmetry_space_group_name_Hall '-P 1'
_symmetry_space_group_name_H-M 'P -1'
_atom_sites_solution_hydrogens geom
_audit_creation_method SHELXL-2014
_audit_update_record
;
2015-01-28 deposited with the CCDC.
2015-05-14 downloaded from the CCDC.
;
_cell_angle_alpha 75.175(2)
_cell_angle_beta 85.812(3)
_cell_angle_gamma 81.398(3)
_cell_formula_units_Z 2
_cell_length_a 12.2308(5)
_cell_length_b 12.6784(4)
_cell_length_c 20.4542(5)
_cell_measurement_reflns_used 16903
_cell_measurement_temperature 100.0(1)
_cell_measurement_theta_max 74.5580
_cell_measurement_theta_min 3.6430
_cell_volume 3029.69(18)
_computing_cell_refinement
;
CrysAlisPro, Agilent Technologies,
Version 1.171.37.33 (release 27-03-2014 CrysAlis171 .NET)
(compiled Mar 27 2014,17:12:48)
;
_computing_data_collection
;
CrysAlisPro, Agilent Technologies,
Version 1.171.37.33 (release 27-03-2014 CrysAlis171 .NET)
(compiled Mar 27 2014,17:12:48)
;
_computing_data_reduction
;
CrysAlisPro, Agilent Technologies,
Version 1.171.37.33 (release 27-03-2014 CrysAlis171 .NET)
(compiled Mar 27 2014,17:12:48)
;
_computing_structure_refinement 'SHELXL-2014 (Sheldrick, 2014)'
_diffrn_ambient_temperature 100.0(1)
_diffrn_detector_area_resol_mean 5.1725
_diffrn_measured_fraction_theta_full 1.000
_diffrn_measured_fraction_theta_max 0.975
_diffrn_measurement_device_type 'SuperNova, Dual, Cu at zero, Atlas'
_diffrn_radiation_type CuK\a
_diffrn_radiation_wavelength 1.54184
_diffrn_reflns_av_R_equivalents 0.0745
_diffrn_reflns_av_unetI/netI 0.0589
_diffrn_reflns_laue_measured_fraction_full 1.000
_diffrn_reflns_laue_measured_fraction_max 0.975
_diffrn_reflns_limit_h_max 15
_diffrn_reflns_limit_h_min -13
_diffrn_reflns_limit_k_max 15
_diffrn_reflns_limit_k_min -15
_diffrn_reflns_limit_l_max 24
_diffrn_reflns_limit_l_min -25
_diffrn_reflns_number 44918
_diffrn_reflns_point_group_measured_fraction_full 1.000
_diffrn_reflns_point_group_measured_fraction_max 0.975
_diffrn_reflns_theta_full 67.684
_diffrn_reflns_theta_max 74.979
_diffrn_reflns_theta_min 3.640
_diffrn_source 'sealed X-ray tube'
_exptl_absorpt_coefficient_mu 8.177
_exptl_absorpt_correction_T_max 1.00000
_exptl_absorpt_correction_T_min 0.44620
_exptl_absorpt_correction_type multi-scan
_exptl_absorpt_process_details
;
CrysAlisPro, Agilent Technologies,
Version 1.171.37.33 (release 27-03-2014 CrysAlis171 .NET)
(compiled Mar 27 2014,17:12:48)
Empirical absorption correction using spherical harmonics,
 implemented in SCALE3 ABSPACK scaling algorithm.
Empirical absorption correction using spherical harmonics,
 implemented in SCALE3 ABSPACK scaling algorithm.
;
_exptl_crystal_colour yellow
_exptl_crystal_density_diffrn 1.457
_exptl_crystal_description block
_exptl_crystal_F_000 1316
_exptl_crystal_size_max 0.2277
_exptl_crystal_size_mid 0.0757
_exptl_crystal_size_min 0.0668
_platon_squeeze_details
;
electron density that could not be appropriately modelled, with
the number of electrons consistent with four chloroform 
molecules.
;
_refine_diff_density_max 4.332
_refine_diff_density_min -2.078
_refine_diff_density_rms 0.319
_refine_ls_extinction_method none
_refine_ls_goodness_of_fit_ref 1.538
_refine_ls_hydrogen_treatment constr
_refine_ls_matrix_type full
_refine_ls_number_parameters 603
_refine_ls_number_reflns 12182
_refine_ls_number_restraints 0
_refine_ls_restrained_S_all 1.538
_refine_ls_R_factor_all 0.0863
_refine_ls_R_factor_gt 0.0728
_refine_ls_shift/su_max 0.001
_refine_ls_shift/su_mean 0.000
_refine_ls_structure_factor_coef Fsqd
_refine_ls_weighting_details 'w=1/[\s^2^(Fo^2^)+(0.1000P)^2^] where P=(Fo^2^+2Fc^2^)/3'
_refine_ls_weighting_scheme calc
_refine_ls_wR_factor_gt 0.2181
_refine_ls_wR_factor_ref 0.2308
_reflns_Friedel_coverage 0.000
_reflns_number_gt 9908
_reflns_number_total 12182
_reflns_threshold_expression 'I > 2\s(I)'
_cod_data_source_file c5dt01259g2.cif
_cod_data_source_block Pd2(NHC)2(bntrz)Br4
_cod_depositor_comments 'Adding full bibliography for 7035165--7035170.cif.'
_cod_database_code 7035169
_shelx_space_group_comment
;
The symmetry employed for this shelxl refinement is uniquely defined
by the following loop, which should always be used as a source of
symmetry information in preference to the above space-group names.
They are only intended as comments.
;
_shelxl_version_number 2014-3
_platon_squeeze_void_probe_radius 1.20

loop_
_space_group_symop_operation_xyz
'x, y, z'
'-x, -y, -z'

loop_
_atom_site_label
_atom_site_type_symbol
_atom_site_fract_x
_atom_site_fract_y
_atom_site_fract_z
_atom_site_U_iso_or_equiv
_atom_site_adp_type
_atom_site_occupancy
_atom_site_site_symmetry_order
_atom_site_calc_flag
_atom_site_refinement_flags_posn
_atom_site_refinement_flags_adp
Pd1 Pd -0.28333(4) -0.00591(4) 0.57860(3) 0.02187(16) Uani 1 1 d . .
Pd2 Pd -0.13765(4) 0.35257(4) 0.15114(2) 0.02381(16) Uani 1 1 d . .
Br3 Br -0.21781(8) 0.53297(7) 0.16466(4) 0.0381(2) Uani 1 1 d . .
Br4 Br -0.05980(8) 0.17754(8) 0.12781(5) 0.0442(2) Uani 1 1 d . .
C29 C -0.0199(6) 0.2797(6) 0.2891(3) 0.0232(14) Uani 1 1 d . .
N8 N -0.0201(5) 0.3373(5) 0.2229(3) 0.0252(12) Uani 1 1 d . .
N7 N 0.0750(5) 0.3768(5) 0.2051(3) 0.0269(13) Uani 1 1 d . .
N9 N -0.3444(5) 0.3172(6) 0.0995(3) 0.0297(14) Uani 1 1 d . .
C26 C -0.2213(6) 0.2805(6) 0.3192(4) 0.0282(15) Uani 1 1 d . .
H26 H -0.2358 0.3523 0.2903 0.034 Uiso 1 1 calc R U
C27 C -0.1141(6) 0.2269(6) 0.3250(3) 0.0230(14) Uani 1 1 d . .
N6 N 0.1358(5) 0.3434(5) 0.2601(3) 0.0250(12) Uani 1 1 d . .
N10 N -0.2446(5) 0.4120(5) 0.0198(3) 0.0268(13) Uani 1 1 d . .
C25 C -0.3078(6) 0.2300(7) 0.3554(4) 0.0286(16) Uani 1 1 d . .
H25 H -0.3811 0.2678 0.3512 0.034 Uiso 1 1 calc R U
C23 C -0.1788(6) 0.0695(6) 0.4032(4) 0.0256(15) Uani 1 1 d . .
C38 C -0.2483(6) 0.3614(7) 0.0854(4) 0.0298(16) Uani 1 1 d . .
C31 C 0.2471(6) 0.3716(7) 0.2567(4) 0.0293(16) Uani 1 1 d . .
H31A H 0.2748 0.3864 0.2090 0.035 Uiso 1 1 calc R U
H31B H 0.2957 0.3074 0.2828 0.035 Uiso 1 1 calc R U
C46 C -0.5033(7) 0.3115(8) 0.0269(5) 0.039(2) Uani 1 1 d . .
H46 H -0.5477 0.2711 0.0616 0.047 Uiso 1 1 calc R U
C28 C -0.0926(6) 0.1203(6) 0.3669(4) 0.0244(14) Uani 1 1 d . .
H28 H -0.0191 0.0829 0.3704 0.029 Uiso 1 1 calc R U
C24 C -0.2884(7) 0.1241(6) 0.3979(4) 0.0289(16) Uani 1 1 d . .
H24 H -0.3478 0.0896 0.4227 0.035 Uiso 1 1 calc R U
C30 C 0.0808(6) 0.2837(6) 0.3135(4) 0.0256(15) Uani 1 1 d . .
H30 H 0.1062 0.2518 0.3579 0.031 Uiso 1 1 calc R U
C39 C -0.1828(7) 0.5896(7) -0.0435(4) 0.0341(17) Uani 1 1 d . .
H39A H -0.2357 0.6000 -0.0791 0.051 Uiso 1 1 calc R U
H39B H -0.1176 0.6249 -0.0627 0.051 Uiso 1 1 calc R U
H39C H -0.2176 0.6230 -0.0075 0.051 Uiso 1 1 calc R U
C40 C -0.1478(7) 0.4671(7) -0.0144(4) 0.0336(18) Uani 1 1 d . .
H40 H -0.0944 0.4605 0.0217 0.040 Uiso 1 1 calc R U
C45 C -0.4018(7) 0.3389(7) 0.0404(4) 0.0313(17) Uani 1 1 d . .
C50 C -0.3384(7) 0.4006(7) -0.0118(4) 0.0316(16) Uani 1 1 d . .
C41 C -0.0885(8) 0.4058(7) -0.0647(4) 0.0375(19) Uani 1 1 d . .
H41A H -0.0687 0.3280 -0.0417 0.056 Uiso 1 1 calc R U
H41B H -0.0213 0.4380 -0.0829 0.056 Uiso 1 1 calc R U
H41C H -0.1375 0.4119 -0.1017 0.056 Uiso 1 1 calc R U
C32 C 0.2552(7) 0.4706(7) 0.2837(5) 0.0370(19) Uani 1 1 d . .
C33 C 0.1695(9) 0.5581(9) 0.2742(7) 0.060(3) Uani 1 1 d . .
H33 H 0.1046 0.5576 0.2514 0.072 Uiso 1 1 calc R U
C49 C -0.3715(8) 0.4334(8) -0.0782(4) 0.0401(19) Uani 1 1 d . .
H49 H -0.3274 0.4733 -0.1134 0.048 Uiso 1 1 calc R U
C43 C -0.3744(7) 0.2511(7) 0.1658(4) 0.0348(18) Uani 1 1 d . .
H43 H -0.3114 0.2454 0.1956 0.042 Uiso 1 1 calc R U
C42 C -0.4749(7) 0.3088(9) 0.1968(4) 0.043(2) Uani 1 1 d . .
H42A H -0.4596 0.3810 0.1999 0.064 Uiso 1 1 calc R U
H42B H -0.4917 0.2642 0.2421 0.064 Uiso 1 1 calc R U
H42C H -0.5384 0.3186 0.1682 0.064 Uiso 1 1 calc R U
C37 C 0.3521(9) 0.4729(9) 0.3139(6) 0.051(3) Uani 1 1 d . .
H37 H 0.4092 0.4119 0.3193 0.062 Uiso 1 1 calc R U
C44 C -0.3869(10) 0.1358(8) 0.1646(6) 0.055(3) Uani 1 1 d . .
H44A H -0.4417 0.1378 0.1316 0.083 Uiso 1 1 calc R U
H44B H -0.4115 0.0959 0.2096 0.083 Uiso 1 1 calc R U
H44C H -0.3155 0.0984 0.1519 0.083 Uiso 1 1 calc R U
C47 C -0.5356(8) 0.3465(8) -0.0395(6) 0.047(2) Uani 1 1 d . .
H47 H -0.6042 0.3294 -0.0502 0.056 Uiso 1 1 calc R U
C48 C -0.4723(9) 0.4053(8) -0.0909(5) 0.047(2) Uani 1 1 d . .
H48 H -0.4981 0.4268 -0.1357 0.056 Uiso 1 1 calc R U
C36 C 0.3659(13) 0.5652(12) 0.3364(8) 0.084(5) Uani 1 1 d . .
H36 H 0.4317 0.5673 0.3577 0.100 Uiso 1 1 calc R U
C34 C 0.1846(12) 0.6483(11) 0.3007(10) 0.099(6) Uani 1 1 d . .
H34 H 0.1249 0.7059 0.2999 0.119 Uiso 1 1 calc R U
C35 C 0.2809(12) 0.6547(12) 0.3269(9) 0.092(6) Uani 1 1 d . .
H35 H 0.2911 0.7201 0.3390 0.111 Uiso 1 1 calc R U
C22 C -0.1528(6) -0.0444(6) 0.4446(4) 0.0249(14) Uani 1 1 d . .
C21 C -0.0907(6) -0.1308(6) 0.4254(4) 0.0282(15) Uani 1 1 d . .
H21 H -0.0564 -0.1307 0.3822 0.034 Uiso 1 1 calc R U
N3 N -0.1873(5) -0.0825(5) 0.5098(3) 0.0227(12) Uani 1 1 d . .
N4 N -0.1480(5) -0.1877(5) 0.5316(3) 0.0222(12) Uani 1 1 d . .
N5 N -0.0882(5) -0.2162(5) 0.4802(3) 0.0251(12) Uani 1 1 d . .
C20 C -0.0358(7) -0.3313(6) 0.4878(4) 0.0310(16) Uani 1 1 d . .
H20A H -0.0206 -0.3653 0.5360 0.037 Uiso 1 1 calc R U
H20B H 0.0358 -0.3320 0.4618 0.037 Uiso 1 1 calc R U
C19 C -0.1073(7) -0.3983(6) 0.4634(4) 0.0324(17) Uani 1 1 d . .
C14 C -0.1003(9) -0.4089(8) 0.3974(6) 0.050(2) Uani 1 1 d . .
H14 H -0.0487 -0.3725 0.3658 0.060 Uiso 1 1 calc R U
C18 C -0.1862(7) -0.4507(7) 0.5077(5) 0.0397(19) Uani 1 1 d . .
H18 H -0.1945 -0.4437 0.5531 0.048 Uiso 1 1 calc R U
C15 C -0.1673(11) -0.4716(9) 0.3773(6) 0.061(3) Uani 1 1 d . .
H15 H -0.1611 -0.4795 0.3321 0.073 Uiso 1 1 calc R U
C17 C -0.2517(9) -0.5122(9) 0.4854(7) 0.056(3) Uani 1 1 d . .
H17 H -0.3044 -0.5481 0.5163 0.067 Uiso 1 1 calc R U
C16 C -0.2447(10) -0.5238(10) 0.4229(8) 0.071(4) Uani 1 1 d . .
H16 H -0.2916 -0.5670 0.4092 0.085 Uiso 1 1 calc R U
Br1 Br -0.40419(6) -0.14836(6) 0.60985(4) 0.0291(2) Uani 1 1 d . .
Br2 Br -0.17606(7) 0.14574(7) 0.55523(5) 0.0409(2) Uani 1 1 d . .
C13 C -0.3668(6) 0.0632(6) 0.6442(4) 0.0298(16) Uani 1 1 d . .
N1 N -0.4567(5) 0.1400(5) 0.6336(4) 0.0319(15) Uani 1 1 d . .
N2 N -0.3420(6) 0.0423(6) 0.7114(3) 0.0327(14) Uani 1 1 d . .
C11 C -0.5098(7) 0.1798(7) 0.5678(4) 0.0334(17) Uani 1 1 d . .
H11 H -0.4758 0.1298 0.5390 0.040 Uiso 1 1 calc R U
C8 C -0.2439(7) -0.0332(7) 0.7406(4) 0.0340(17) Uani 1 1 d . .
H8 H -0.2095 -0.0692 0.7044 0.041 Uiso 1 1 calc R U
C1 C -0.4169(8) 0.1088(8) 0.7429(5) 0.044(2) Uani 1 1 d . .
C9 C -0.1599(8) 0.0326(8) 0.7558(5) 0.047(2) Uani 1 1 d . .
H9A H -0.1411 0.0866 0.7144 0.070 Uiso 1 1 calc R U
H9B H -0.0931 -0.0171 0.7726 0.070 Uiso 1 1 calc R U
H9C H -0.1912 0.0710 0.7903 0.070 Uiso 1 1 calc R U
C6 C -0.4892(8) 0.1707(8) 0.6948(6) 0.047(2) Uani 1 1 d . .
C12 C -0.4848(9) 0.2957(8) 0.5316(6) 0.052(3) Uani 1 1 d . .
H12A H -0.5155 0.3473 0.5587 0.079 Uiso 1 1 calc R U
H12B H -0.5183 0.3184 0.4872 0.079 Uiso 1 1 calc R U
H12C H -0.4045 0.2954 0.5256 0.079 Uiso 1 1 calc R U
C5 C -0.5745(10) 0.2479(11) 0.7100(7) 0.069(4) Uani 1 1 d . .
H5 H -0.6236 0.2910 0.6764 0.083 Uiso 1 1 calc R U
C2 C -0.4276(10) 0.1191(11) 0.8091(6) 0.068(4) Uani 1 1 d . .
H2 H -0.3796 0.0745 0.8429 0.082 Uiso 1 1 calc R U
C7 C -0.2765(8) -0.1234(8) 0.7984(5) 0.045(2) Uani 1 1 d . .
H7A H -0.3021 -0.0931 0.8373 0.067 Uiso 1 1 calc R U
H7B H -0.2125 -0.1800 0.8110 0.067 Uiso 1 1 calc R U
H7C H -0.3362 -0.1562 0.7850 0.067 Uiso 1 1 calc R U
C10 C -0.6322(7) 0.1689(8) 0.5762(5) 0.0383(19) Uani 1 1 d . .
H10A H -0.6421 0.0950 0.6033 0.057 Uiso 1 1 calc R U
H10B H -0.6630 0.1809 0.5315 0.057 Uiso 1 1 calc R U
H10C H -0.6705 0.2239 0.5990 0.057 Uiso 1 1 calc R U
C4 C -0.5850(12) 0.2594(14) 0.7745(8) 0.094(6) Uani 1 1 d . .
H4 H -0.6432 0.3105 0.7864 0.113 Uiso 1 1 calc R U
C3 C -0.5112(12) 0.1969(15) 0.8238(8) 0.096(6) Uani 1 1 d . .
H3 H -0.5187 0.2083 0.8681 0.116 Uiso 1 1 calc R U

loop_
_atom_site_aniso_label
_atom_site_aniso_U_11
_atom_site_aniso_U_22
_atom_site_aniso_U_33
_atom_site_aniso_U_23
_atom_site_aniso_U_13
_atom_site_aniso_U_12
Pd1 0.0157(3) 0.0203(3) 0.0318(3) -0.0091(2) -0.00176(19) -0.0048(2)
Pd2 0.0167(3) 0.0287(3) 0.0245(3) -0.0037(2) 0.00056(19) -0.0039(2)
Br3 0.0381(5) 0.0374(5) 0.0381(4) -0.0132(4) -0.0054(3) 0.0059(4)
Br4 0.0382(5) 0.0381(5) 0.0565(6) -0.0155(4) -0.0099(4) 0.0048(4)
C29 0.021(4) 0.025(3) 0.020(3) 0.000(3) -0.001(3) -0.002(3)
N8 0.014(3) 0.034(3) 0.026(3) -0.004(2) 0.000(2) -0.004(2)
N7 0.014(3) 0.038(3) 0.027(3) -0.002(3) -0.002(2) -0.006(3)
N9 0.017(3) 0.034(3) 0.041(4) -0.013(3) 0.004(3) -0.007(3)
C26 0.024(4) 0.025(4) 0.031(4) 0.000(3) 0.002(3) -0.001(3)
C27 0.022(4) 0.026(3) 0.020(3) -0.002(3) -0.002(3) -0.003(3)
N6 0.014(3) 0.032(3) 0.028(3) -0.004(2) 0.001(2) -0.006(2)
N10 0.018(3) 0.035(3) 0.026(3) -0.006(3) 0.000(2) -0.005(3)
C25 0.014(4) 0.035(4) 0.032(4) 0.001(3) 0.001(3) -0.001(3)
C23 0.019(4) 0.024(3) 0.034(4) -0.005(3) 0.003(3) -0.006(3)
C38 0.017(4) 0.033(4) 0.042(4) -0.013(3) 0.003(3) -0.006(3)
C31 0.020(4) 0.037(4) 0.035(4) -0.013(3) 0.002(3) -0.012(3)
C46 0.021(4) 0.053(5) 0.052(5) -0.027(4) -0.002(4) -0.008(4)
C28 0.017(4) 0.026(3) 0.029(3) -0.004(3) 0.003(3) -0.003(3)
C24 0.026(4) 0.028(4) 0.029(4) -0.001(3) 0.003(3) -0.004(3)
C30 0.025(4) 0.024(3) 0.025(3) -0.004(3) 0.002(3) -0.002(3)
C39 0.037(5) 0.032(4) 0.031(4) -0.003(3) 0.003(3) -0.009(4)
C40 0.025(4) 0.044(5) 0.033(4) -0.010(3) 0.005(3) -0.014(4)
C45 0.023(4) 0.036(4) 0.041(4) -0.020(3) -0.001(3) -0.005(3)
C50 0.028(4) 0.035(4) 0.036(4) -0.016(3) -0.007(3) -0.004(3)
C41 0.040(5) 0.043(5) 0.027(4) -0.005(3) 0.003(3) -0.004(4)
C32 0.035(5) 0.029(4) 0.050(5) -0.014(4) 0.010(4) -0.014(4)
C33 0.037(6) 0.041(5) 0.113(9) -0.035(6) 0.020(6) -0.017(4)
C49 0.044(5) 0.039(5) 0.038(4) -0.009(4) -0.009(4) -0.006(4)
C43 0.025(4) 0.035(4) 0.042(4) -0.002(3) 0.001(3) -0.008(3)
C42 0.028(5) 0.060(6) 0.038(4) -0.010(4) 0.006(3) -0.005(4)
C37 0.039(6) 0.051(6) 0.076(7) -0.033(5) -0.006(5) -0.013(5)
C44 0.064(7) 0.038(5) 0.063(6) -0.011(5) 0.010(5) -0.016(5)
C47 0.031(5) 0.048(5) 0.072(6) -0.034(5) -0.014(4) 0.000(4)
C48 0.049(6) 0.047(5) 0.053(5) -0.025(4) -0.025(4) 0.001(4)
C36 0.075(9) 0.086(10) 0.118(12) -0.060(9) 0.005(8) -0.042(8)
C34 0.062(9) 0.050(7) 0.205(19) -0.074(10) 0.044(10) -0.019(6)
C35 0.073(9) 0.073(9) 0.165(15) -0.084(10) 0.030(9) -0.042(8)
C22 0.015(3) 0.031(4) 0.028(3) -0.005(3) 0.000(3) -0.004(3)
C21 0.019(4) 0.031(4) 0.032(4) -0.005(3) 0.003(3) -0.003(3)
N3 0.016(3) 0.021(3) 0.031(3) -0.008(2) 0.001(2) -0.003(2)
N4 0.019(3) 0.021(3) 0.028(3) -0.008(2) -0.003(2) -0.003(2)
N5 0.018(3) 0.027(3) 0.030(3) -0.006(2) -0.002(2) -0.003(2)
C20 0.023(4) 0.027(4) 0.041(4) -0.007(3) -0.003(3) 0.001(3)
C19 0.027(4) 0.021(3) 0.050(5) -0.013(3) -0.008(3) 0.003(3)
C14 0.049(6) 0.040(5) 0.063(6) -0.023(5) -0.004(5) 0.004(4)
C18 0.028(4) 0.032(4) 0.060(5) -0.016(4) -0.001(4) -0.001(4)
C15 0.074(8) 0.048(6) 0.070(7) -0.036(5) -0.028(6) 0.013(6)
C17 0.036(5) 0.044(5) 0.096(9) -0.030(6) 0.000(5) -0.009(4)
C16 0.046(7) 0.062(7) 0.125(11) -0.060(8) -0.027(7) 0.004(6)
Br1 0.0241(4) 0.0278(4) 0.0374(4) -0.0095(3) 0.0042(3) -0.0107(3)
Br2 0.0318(5) 0.0355(5) 0.0622(6) -0.0164(4) -0.0030(4) -0.0179(4)
C13 0.017(4) 0.032(4) 0.048(4) -0.020(3) -0.005(3) -0.008(3)
N1 0.023(3) 0.031(3) 0.050(4) -0.025(3) -0.010(3) 0.002(3)
N2 0.032(4) 0.035(3) 0.036(3) -0.018(3) -0.011(3) 0.003(3)
C11 0.022(4) 0.028(4) 0.054(5) -0.017(3) -0.012(3) 0.001(3)
C8 0.026(4) 0.042(4) 0.039(4) -0.022(4) -0.007(3) 0.004(3)
C1 0.031(5) 0.050(5) 0.064(6) -0.042(5) -0.007(4) 0.007(4)
C9 0.037(5) 0.042(5) 0.064(6) -0.014(4) -0.021(4) -0.002(4)
C6 0.035(5) 0.049(5) 0.070(6) -0.044(5) -0.012(4) 0.008(4)
C12 0.045(6) 0.037(5) 0.077(7) -0.011(5) -0.021(5) -0.009(4)
C5 0.046(6) 0.079(8) 0.101(9) -0.068(8) -0.027(6) 0.024(6)
C2 0.060(7) 0.088(9) 0.070(7) -0.060(7) -0.023(6) 0.027(6)
C7 0.040(5) 0.054(6) 0.044(5) -0.021(4) -0.001(4) -0.005(4)
C10 0.019(4) 0.047(5) 0.054(5) -0.020(4) -0.012(3) -0.003(4)
C4 0.076(9) 0.113(12) 0.116(12) -0.096(11) -0.025(8) 0.046(9)
C3 0.086(10) 0.136(14) 0.086(9) -0.090(10) -0.029(8) 0.050(10)

loop_
_atom_type_symbol
_atom_type_description
_atom_type_scat_dispersion_real
_atom_type_scat_dispersion_imag
_atom_type_scat_source
C C 0.0181 0.0091 'International Tables Vol C Tables 4.2.6.8 and 6.1.1.4'
H H 0.0000 0.0000 'International Tables Vol C Tables 4.2.6.8 and 6.1.1.4'
N N 0.0311 0.0180 'International Tables Vol C Tables 4.2.6.8 and 6.1.1.4'
Br Br -0.6763 1.2805 'International Tables Vol C Tables 4.2.6.8 and 6.1.1.4'
Pd Pd 0.1215 3.9337 'International Tables Vol C Tables 4.2.6.8 and 6.1.1.4'

loop_
_geom_angle_atom_site_label_1
_geom_angle_atom_site_label_2
_geom_angle_atom_site_label_3
_geom_angle
C13 Pd1 N3 177.7(3)
C13 Pd1 Br2 86.3(2)
N3 Pd1 Br2 92.87(15)
C13 Pd1 Br1 87.6(2)
N3 Pd1 Br1 93.22(15)
Br2 Pd1 Br1 173.89(4)
C38 Pd2 N8 177.9(3)
C38 Pd2 Br3 89.7(2)
N8 Pd2 Br3 91.80(18)
C38 Pd2 Br4 86.7(2)
N8 Pd2 Br4 91.84(18)
Br3 Pd2 Br4 175.34(4)
N8 C29 C30 107.2(6)
N8 C29 C27 124.0(6)
C30 C29 C27 128.8(6)
N7 N8 C29 110.3(6)
N7 N8 Pd2 120.7(5)
C29 N8 Pd2 128.7(5)
N8 N7 N6 105.9(5)
C38 N9 C45 109.1(7)
C38 N9 C43 123.4(7)
C45 N9 C43 127.3(6)
C27 C26 C25 120.4(7)
C26 C27 C28 120.0(6)
C26 C27 C29 121.7(7)
C28 C27 C29 118.3(6)
N7 N6 C30 111.9(6)
N7 N6 C31 119.5(6)
C30 N6 C31 128.5(7)
C38 N10 C50 110.9(6)
C38 N10 C40 122.8(6)
C50 N10 C40 126.2(6)
C26 C25 C24 120.8(7)
C28 C23 C24 120.4(7)
C28 C23 C22 118.0(7)
C24 C23 C22 121.6(6)
N10 C38 N9 108.0(7)
N10 C38 Pd2 126.8(5)
N9 C38 Pd2 125.2(6)
N6 C31 C32 113.9(7)
C47 C46 C45 116.7(8)
C23 C28 C27 119.9(7)
C25 C24 C23 118.6(7)
N6 C30 C29 104.7(6)
N10 C40 C39 110.8(7)
N10 C40 C41 110.5(6)
C39 C40 C41 114.9(7)
N9 C45 C46 132.2(8)
N9 C45 C50 107.2(6)
C46 C45 C50 120.5(8)
C49 C50 N10 133.4(8)
C49 C50 C45 121.9(7)
N10 C50 C45 104.7(7)
C37 C32 C33 122.3(8)
C37 C32 C31 117.7(8)
C33 C32 C31 119.9(8)
C32 C33 C34 116.1(12)
C50 C49 C48 116.9(9)
N9 C43 C44 112.4(7)
N9 C43 C42 111.0(7)
C44 C43 C42 113.1(8)
C32 C37 C36 119.8(11)
C46 C47 C48 122.7(8)
C47 C48 C49 121.3(9)
C37 C36 C35 118.9(12)
C35 C34 C33 122.3(12)
C34 C35 C36 120.2(10)
N3 C22 C21 107.0(7)
N3 C22 C23 125.7(6)
C21 C22 C23 127.3(6)
N5 C21 C22 105.8(6)
N4 N3 C22 109.9(6)
N4 N3 Pd1 117.5(4)
C22 N3 Pd1 132.5(5)
N3 N4 N5 106.4(5)
N4 N5 C21 111.0(6)
N4 N5 C20 119.7(6)
C21 N5 C20 129.2(6)
N5 C20 C19 112.0(7)
C14 C19 C18 118.0(8)
C14 C19 C20 122.4(8)
C18 C19 C20 119.6(8)
C15 C14 C19 120.4(10)
C17 C18 C19 119.5(9)
C14 C15 C16 120.2(10)
C16 C17 C18 122.9(11)
C17 C16 C15 118.9(10)
N1 C13 N2 107.6(7)
N1 C13 Pd1 127.5(6)
N2 C13 Pd1 124.9(6)
C13 N1 C6 108.9(7)
C13 N1 C11 122.8(7)
C6 N1 C11 128.2(7)
C13 N2 C1 109.3(7)
C13 N2 C8 122.8(6)
C1 N2 C8 127.7(7)
N1 C11 C10 110.5(7)
N1 C11 C12 111.4(7)
C10 C11 C12 114.1(8)
N2 C8 C7 111.1(7)
N2 C8 C9 109.5(7)
C7 C8 C9 115.6(8)
C6 C1 C2 121.1(9)
C6 C1 N2 107.0(8)
C2 C1 N2 131.8(10)
C1 C6 C5 121.5(10)
C1 C6 N1 107.1(7)
C5 C6 N1 131.4(10)
C4 C5 C6 117.9(12)
C3 C2 C1 117.3(12)
C5 C4 C3 120.9(11)
C2 C3 C4 121.3(11)

loop_
_geom_bond_atom_site_label_1
_geom_bond_atom_site_label_2
_geom_bond_distance
Pd1 C13 1.936(8)
Pd1 N3 2.103(6)
Pd1 Br2 2.4165(8)
Pd1 Br1 2.4341(8)
Pd2 C38 1.948(8)
Pd2 N8 2.082(6)
Pd2 Br3 2.4253(10)
Pd2 Br4 2.4295(10)
C29 N8 1.364(9)
C29 C30 1.375(11)
C29 C27 1.473(9)
N8 N7 1.325(8)
N7 N6 1.334(9)
N9 C38 1.357(9)
N9 C45 1.387(11)
N9 C43 1.455(10)
C26 C27 1.382(11)
C26 C25 1.387(10)
C27 C28 1.401(10)
N6 C30 1.356(9)
N6 C31 1.451(9)
N10 C38 1.333(10)
N10 C50 1.400(9)
N10 C40 1.501(9)
C25 C24 1.397(11)
C23 C28 1.386(9)
C23 C24 1.413(11)
C23 C22 1.476(10)
C31 C32 1.514(10)
C46 C47 1.384(14)
C46 C45 1.402(11)
C39 C40 1.522(12)
C40 C41 1.524(11)
C45 C50 1.409(11)
C50 C49 1.387(12)
C32 C37 1.383(13)
C32 C33 1.393(15)
C33 C34 1.425(15)
C49 C48 1.394(13)
C43 C44 1.499(12)
C43 C42 1.517(12)
C37 C36 1.399(14)
C47 C48 1.384(15)
C36 C35 1.40(2)
C34 C35 1.35(2)
C22 N3 1.356(9)
C22 C21 1.364(11)
C21 N5 1.343(10)
N3 N4 1.321(8)
N4 N5 1.333(8)
N5 C20 1.478(10)
C20 C19 1.495(11)
C19 C14 1.387(13)
C19 C18 1.396(12)
C14 C15 1.373(14)
C18 C17 1.373(13)
C15 C16 1.40(2)
C17 C16 1.318(18)
C13 N1 1.346(11)
C13 N2 1.379(10)
N1 C6 1.416(11)
N1 C11 1.473(11)
N2 C1 1.388(10)
N2 C8 1.476(11)
C11 C10 1.517(11)
C11 C12 1.531(12)
C8 C7 1.498(13)
C8 C9 1.512(11)
C1 C6 1.375(15)
C1 C2 1.387(14)
C6 C5 1.395(14)
C5 C4 1.358(18)
C2 C3 1.384(16)
C4 C3 1.40(2)

loop_
_platon_squeeze_void_nr
_platon_squeeze_void_average_x
_platon_squeeze_void_average_y
_platon_squeeze_void_average_z
_platon_squeeze_void_volume
_platon_squeeze_void_count_electrons
_platon_squeeze_void_content
1 -0.003 0.000 0.000 584 230 ' '
2 0.402 0.505 0.713 11 2 ' '
3 0.597 0.495 0.287 11 2 ' '
